data_7027666
loop_
_publ_author_name
'Plater, M. John'
'Foreman, Mark R. St. J.'
'Coronado, Eugenio'
'G\'omez-Garc\'ia, Carlos J.'
'Slawin, Alexandra M. Z.'

_publ_section_title
;
 Crystallisation of H3BTC, H3TPO or H2SDA with MII (M&#x2005;=&#x2005;Co,
 Mn or Zn) and 2,2&#x2032;-bipyridyl: design and control of co-ordination
 architecture, and magnetic properties
 (H3BTC&#x2005;=&#x2005;benzene-1,3,5-tricarboxylic acid,
 H3TPO&#x2005;=&#x2005;tris(4-carboxylphenyl)phosphine oxide,
 H2SDA&#x2005;=&#x2005;cis-stilbene-4,4&#x2032;-dicarboxylic
 acid)&#x200A;&#x2020;
;
_journal_issue 23
_journal_name_full 'Journal of the Chemical Society, Dalton Transactions'
_journal_page_first 4209
_journal_paper_doi 10.1039/a905332h
_journal_year 1999
_chemical_compound_source -
_chemical_formula_analytical 'C19 H14 Mn N2 O7'
_chemical_formula_moiety 'C19 H14 Mn N2 O7'
_chemical_formula_structural 'C19 H14 Mn N2 O7'
_chemical_formula_sum 'C19 H14 Mn N2 O7'
_chemical_formula_weight 437.26
_chemical_melting_point ?
_chemical_name_systematic
;
?
;
_space_group_IT_number 14
_symmetry_cell_setting monoclinic
_symmetry_space_group_name_Hall '-P 2yn'
_symmetry_space_group_name_H-M 'P 1 21/n 1'
_atom_sites_solution_hydrogens geom
_atom_sites_solution_primary direct
_atom_sites_solution_secondary difmap
_audit_creation_method SHELXL
_cell_angle_alpha 90.00
_cell_angle_beta 103.3090(10)
_cell_angle_gamma 90.00
_cell_formula_units_Z 4
_cell_length_a 10.3643(3)
_cell_length_b 10.50350(10)
_cell_length_c 17.0828(4)
_cell_measurement_reflns_used 79
_cell_measurement_temperature 293(2)
_cell_measurement_theta_max 337
_cell_measurement_theta_min 23
_cell_volume 1809.71(7)
_computing_cell_refinement SMART/SAINT
_computing_data_collection SMART
_computing_data_reduction SAINT
_computing_molecular_graphics SHELXTL
_computing_publication_material SHELXTL
_computing_structure_refinement 'SHELXL-93 (Sheldrick, 1993)'
_computing_structure_solution 'SHELXS-86 (Sheldrick, 1990)'
_diffrn_ambient_temperature 293(2)
_diffrn_measurement_device SMART
_diffrn_measurement_method CCD
_diffrn_radiation_monochromator graphite
_diffrn_radiation_source 'fine-focus sealed tube'
_diffrn_radiation_type MoK\a
_diffrn_radiation_wavelength 0.71073
_diffrn_reflns_av_R_equivalents 0.0306
_diffrn_reflns_av_sigmaI/netI 0.0463
_diffrn_reflns_limit_h_max 12
_diffrn_reflns_limit_h_min -13
_diffrn_reflns_limit_k_max 13
_diffrn_reflns_limit_k_min -12
_diffrn_reflns_limit_l_max 22
_diffrn_reflns_limit_l_min -17
_diffrn_reflns_number 10478
_diffrn_reflns_theta_max 28.27
_diffrn_reflns_theta_min 2.11
_diffrn_standards_decay_% -
_diffrn_standards_interval_count -
_diffrn_standards_interval_time -
_diffrn_standards_number -
_exptl_absorpt_coefficient_mu 0.777
_exptl_absorpt_correction_T_max 1.000000
_exptl_absorpt_correction_T_min 0.649573
_exptl_absorpt_correction_type SADABS
_exptl_crystal_colour clear
_exptl_crystal_density_diffrn 1.605
_exptl_crystal_density_meas ?
_exptl_crystal_density_method -
_exptl_crystal_description block
_exptl_crystal_F_000 892
_exptl_crystal_size_max 0.15
_exptl_crystal_size_mid 0.15
_exptl_crystal_size_min 0.18
_refine_diff_density_max 0.269
_refine_diff_density_min -0.234
_refine_diff_density_rms 0.049
_refine_ls_extinction_coef 0.0024(4)
_refine_ls_extinction_expression Fc^*^=kFc[1+0.001xFc^2^\l^3^/sin(2\q)]^-1/4^
_refine_ls_extinction_method SHELXL
_refine_ls_goodness_of_fit_all 0.907
_refine_ls_goodness_of_fit_obs 0.968
_refine_ls_hydrogen_treatment riding
_refine_ls_matrix_type full
_refine_ls_number_parameters 275
_refine_ls_number_reflns 4024
_refine_ls_number_restraints 3
_refine_ls_restrained_S_all 1.017
_refine_ls_restrained_S_obs 0.972
_refine_ls_R_factor_all 0.0581
_refine_ls_R_factor_obs 0.0314
_refine_ls_shift/esd_max -0.060
_refine_ls_shift/esd_mean 0.002
_refine_ls_structure_factor_coef Fsqd
_refine_ls_weighting_details 'w=1/[\s^2^(Fo^2^)+(0.0434P)^2^+0.0000P] where P=(Fo^2^+2Fc^2^)/3'
_refine_ls_weighting_scheme calc
_refine_ls_wR_factor_all 0.0841
_refine_ls_wR_factor_obs 0.0670
_reflns_number_observed 2894
_reflns_number_total 4074
_reflns_observed_criterion >2sigma(I)
_cod_data_source_file 905332hsup1.cif
_cod_data_source_block 7
_cod_depositor_comments
;
The following automatic conversions were performed:

'_chemical_melting_point' value '-' was changed to '?' - the value is
undefined or not given.

'_symmetry_cell_setting' value 'Monoclinic'
changed to 'monoclinic' according to
/home/saulius/struct/CIF-dictionaries/cif_core.dic dictionary named
'cif_core.dic' version 2.4.2 from 2011-04-26.

Automatic conversion script
Id: cif_fix_values 1891 2012-01-12 08:04:46Z andrius 

The following automatic conversions were performed:

'_exptl_crystal_density_meas' value '-' was changed to '?' - the
value is perceived as not measured.

Automatic conversion script
Id: cif_fix_values 3008 2015-01-20 13:52:24Z robertas 

The following automatic conversions were performed:

'_refine_ls_weighting_scheme' value 'calc
w=1/[\s^2^(Fo^2^)+(0.0434P)^2^+0.0000P] where P=(Fo^2^+2Fc^2^)/3' was
changed to 'calc'. New tag '_refine_ls_weighting_details' was
created. The value of the new tag was set to
'w=1/[\s^2^(Fo^2^)+(0.0434P)^2^+0.0000P] where P=(Fo^2^+2Fc^2^)/3'.

Automatic conversion script
Id: cif_fix_values 3143 2015-03-26 13:38:13Z robertas 
;
_cod_original_sg_symbol_H-M P2(1)/n
_cod_database_code 7027666

loop_
_symmetry_equiv_pos_as_xyz
'x, y, z'
'-x+1/2, y+1/2, -z+1/2'
'-x, -y, -z'
'x-1/2, -y-1/2, z-1/2'

loop_
_atom_site_aniso_label
_atom_site_aniso_U_11
_atom_site_aniso_U_22
_atom_site_aniso_U_33
_atom_site_aniso_U_23
_atom_site_aniso_U_13
_atom_site_aniso_U_12
Mn1 0.0285(2) 0.01715(15) 0.02293(15) -0.00155(11) -0.00127(11) 0.00169(12)
O10 0.0924(13) 0.0295(9) 0.0316(9) 0.0013(7) -0.0238(8) -0.0161(9)
N1 0.0304(8) 0.0245(8) 0.0308(9) -0.0016(7) 0.0000(7) 0.0028(7)
C2 0.0405(11) 0.0366(12) 0.0328(11) -0.0070(9) -0.0023(9) 0.0088(10)
C3 0.0430(12) 0.0507(14) 0.0322(11) -0.0028(10) -0.0067(9) 0.0026(11)
C4 0.0367(12) 0.061(2) 0.0417(13) 0.0106(11) -0.0094(10) 0.0078(11)
C5 0.0309(10) 0.0441(13) 0.0475(13) 0.0060(10) 0.0034(10) 0.0126(10)
C6 0.0248(9) 0.0252(10) 0.0376(11) 0.0022(8) 0.0041(8) -0.0018(8)
C7 0.0296(10) 0.0296(11) 0.0409(11) -0.0028(9) 0.0114(9) -0.0029(9)
C8 0.0412(12) 0.056(2) 0.058(2) -0.0129(12) 0.0089(11) 0.0154(12)
C9 0.0501(15) 0.066(2) 0.073(2) -0.0291(14) 0.0187(14) 0.0105(13)
C10 0.0508(14) 0.060(2) 0.0490(14) -0.0240(12) 0.0245(12) -0.0147(12)
C11 0.0389(11) 0.0471(13) 0.0335(11) -0.0068(10) 0.0098(9) -0.0093(10)
N12 0.0317(8) 0.0307(9) 0.0319(9) -0.0017(7) 0.0076(7) -0.0033(7)
C13 0.0209(8) 0.0169(9) 0.0192(8) 0.0018(7) 0.0005(7) -0.0004(7)
C14 0.0237(9) 0.0169(9) 0.0203(9) -0.0021(7) 0.0013(7) -0.0006(7)
C15 0.0240(8) 0.0217(9) 0.0201(9) 0.0015(7) -0.0010(7) 0.0002(7)
C16 0.0263(9) 0.0182(9) 0.0237(9) 0.0010(7) -0.0019(7) 0.0034(7)
C17 0.0238(8) 0.0175(9) 0.0226(9) -0.0007(7) 0.0030(7) -0.0003(7)
C18 0.0263(8) 0.0179(9) 0.0174(8) 0.0006(7) -0.0004(7) -0.0004(7)
C19 0.0257(9) 0.0194(9) 0.0208(9) 0.0010(7) 0.0008(7) 0.0025(7)
O1 0.0304(7) 0.0147(6) 0.0319(7) -0.0025(5) 0.0039(6) 0.0025(5)
O2 0.0530(8) 0.0294(8) 0.0224(7) -0.0011(6) -0.0110(6) 0.0113(7)
C20 0.0352(10) 0.0288(10) 0.0216(9) -0.0008(8) -0.0039(8) 0.0020(9)
O3 0.0533(9) 0.0346(8) 0.0240(7) -0.0082(6) -0.0099(7) 0.0055(7)
O4 0.0907(13) 0.0546(11) 0.0316(9) -0.0088(7) -0.0269(8) 0.0390(10)
C21 0.0286(9) 0.0187(9) 0.0245(9) -0.0017(7) 0.0032(8) 0.0000(8)
O5 0.0334(7) 0.0168(7) 0.0336(7) -0.0009(5) -0.0050(6) 0.0027(6)
O6 0.0806(11) 0.0195(7) 0.0235(7) -0.0038(5) -0.0050(7) 0.0042(7)

loop_
_atom_site_label
_atom_site_type_symbol
_atom_site_fract_x
_atom_site_fract_y
_atom_site_fract_z
_atom_site_U_iso_or_equiv
_atom_site_thermal_displace_type
_atom_site_occupancy
_atom_site_calc_flag
_atom_site_refinement_flags
Mn1 Mn 0.86515(3) 0.45289(2) 0.03913(2) 0.02402(10) Uani 1 d .
O10 O 0.9713(2) 0.4061(2) 0.15803(9) 0.0573(5) Uani 1 d D
H10A H 0.9527(23) 0.3257(20) 0.1642(15) 0.061(8) Uiso 1 d D
H10B H 1.0232(22) 0.4423(21) 0.2016(13) 0.062(8) Uiso 1 d D
N1 N 0.69827(15) 0.51031(15) -0.06212(9) 0.0297(4) Uani 1 d .
C2 C 0.6815(2) 0.4587(2) -0.13471(12) 0.0384(5) Uani 1 d .
H2A H 0.7449(2) 0.4014(2) -0.14378(12) 0.046 Uiso 1 calc R
C3 C 0.5745(2) 0.4857(2) -0.19760(13) 0.0445(5) Uani 1 d .
H3A H 0.5658(2) 0.4475(2) -0.24768(13) 0.053 Uiso 1 calc R
C4 C 0.4822(2) 0.5702(2) -0.18360(14) 0.0493(6) Uani 1 d .
H4A H 0.4093(2) 0.5908(2) -0.22463(14) 0.059 Uiso 1 calc R
C5 C 0.4969(2) 0.6250(2) -0.10901(13) 0.0417(5) Uani 1 d .
H5A H 0.4340(2) 0.6823(2) -0.09921(13) 0.050 Uiso 1 calc R
C6 C 0.6067(2) 0.5938(2) -0.04832(11) 0.0297(4) Uani 1 d .
C7 C 0.6326(2) 0.6467(2) 0.03440(12) 0.0328(4) Uani 1 d .
C8 C 0.5570(2) 0.7448(2) 0.05570(15) 0.0520(6) Uani 1 d .
H8A H 0.4862(2) 0.7788(2) 0.01788(15) 0.062 Uiso 1 calc R
C9 C 0.5878(2) 0.7909(3) 0.1328(2) 0.0622(7) Uani 1 d .
H9A H 0.5392(2) 0.8575(3) 0.1475(2) 0.075 Uiso 1 calc R
C10 C 0.6911(2) 0.7377(2) 0.18825(15) 0.0512(6) Uani 1 d .
H10C H 0.7125(2) 0.7664(2) 0.24117(15) 0.061 Uiso 1 calc R
C11 C 0.7622(2) 0.6409(2) 0.16362(12) 0.0396(5) Uani 1 d .
H11A H 0.8325(2) 0.6052(2) 0.20100(12) 0.048 Uiso 1 calc R
N12 N 0.73464(15) 0.5959(2) 0.08799(9) 0.0314(4) Uani 1 d .
C13 C 0.9135(2) 0.8261(2) 0.02900(10) 0.0197(4) Uani 1 d .
C14 C 0.8446(2) 0.8133(2) -0.05045(10) 0.0209(4) Uani 1 d .
H14A H 0.8503(2) 0.7380(2) -0.07806(10) 0.025 Uiso 1 calc R
C15 C 0.7667(2) 0.9134(2) -0.08897(10) 0.0229(4) Uani 1 d .
C16 C 0.7617(2) 1.0281(2) -0.04816(10) 0.0240(4) Uani 1 d .
H16A H 0.7120(2) 1.0957(2) -0.07436(10) 0.029 Uiso 1 calc R
C17 C 0.8308(2) 1.0413(2) 0.03135(10) 0.0217(4) Uani 1 d .
C18 C 0.9046(2) 0.9395(2) 0.06947(10) 0.0214(4) Uani 1 d .
H18A H 0.9490(2) 0.9472(2) 0.12316(10) 0.026 Uiso 1 calc R
C19 C 0.9985(2) 0.7209(2) 0.07296(10) 0.0227(4) Uani 1 d .
O1 O 1.00066(11) 0.61474(11) 0.03476(7) 0.0262(3) Uani 1 d .
O2 O 1.06007(14) 0.73931(12) 0.14284(7) 0.0381(3) Uani 1 d .
C20 C 0.6883(2) 0.9028(2) -0.17338(11) 0.0302(4) Uani 1 d .
O3 O 0.70982(14) 0.79811(13) -0.21050(8) 0.0404(4) Uani 1 d D
H3O H 0.6579(23) 0.7919(25) -0.2630(13) 0.077(9) Uiso 1 d D
O4 O 0.6098(2) 0.9830(2) -0.20465(9) 0.0656(5) Uani 1 d .
C21 C 0.8359(2) 1.1670(2) 0.07477(10) 0.0244(4) Uani 1 d .
O5 O 0.78557(12) 1.26295(11) 0.03337(8) 0.0300(3) Uani 1 d .
O6 O 0.8930(2) 1.16944(12) 0.14725(8) 0.0440(4) Uani 1 d .

loop_
_atom_type_symbol
_atom_type_description
_atom_type_scat_dispersion_real
_atom_type_scat_dispersion_imag
_atom_type_scat_source
C C 0.0033 0.0016 'International Tables Vol C Tables 4.2.6.8 and 6.1.1.4'
H H 0.0000 0.0000 'International Tables Vol C Tables 4.2.6.8 and 6.1.1.4'
N N 0.0061 0.0033 'International Tables Vol C Tables 4.2.6.8 and 6.1.1.4'
O O 0.0106 0.0060 'International Tables Vol C Tables 4.2.6.8 and 6.1.1.4'
Mn Mn 0.3368 0.7283 'International Tables Vol C Tables 4.2.6.8 and 6.1.1.4'

loop_
_geom_angle_atom_site_label_1
_geom_angle_atom_site_label_2
_geom_angle_atom_site_label_3
_geom_angle
_geom_angle_site_symmetry_1
_geom_angle_site_symmetry_3
O10 Mn1 O5 86.44(6) . 1_545
O10 Mn1 O1 102.49(6) . 3_765
O5 Mn1 O1 87.75(5) 1_545 3_765
O10 Mn1 O1 90.97(6) . .
O5 Mn1 O1 161.46(5) 1_545 .
O1 Mn1 O1 74.88(5) 3_765 .
O10 Mn1 N1 159.93(7) . .
O5 Mn1 N1 89.69(5) 1_545 .
O1 Mn1 N1 97.02(5) 3_765 .
O1 Mn1 N1 98.67(5) . .
O10 Mn1 N12 91.29(6) . .
O5 Mn1 N12 111.73(5) 1_545 .
O1 Mn1 N12 156.97(5) 3_765 .
O1 Mn1 N12 86.66(5) . .
N1 Mn1 N12 71.89(5) . .
C2 N1 C6 118.8(2) . .
C2 N1 Mn1 121.71(13) . .
C6 N1 Mn1 119.37(12) . .
N1 C2 C3 123.4(2) . .
C4 C3 C2 117.7(2) . .
C3 C4 C5 120.1(2) . .
C4 C5 C6 119.3(2) . .
N1 C6 C5 120.6(2) . .
N1 C6 C7 115.4(2) . .
C5 C6 C7 124.0(2) . .
N12 C7 C8 121.3(2) . .
N12 C7 C6 116.3(2) . .
C8 C7 C6 122.4(2) . .
C9 C8 C7 119.5(2) . .
C8 C9 C10 119.4(2) . .
C9 C10 C11 118.4(2) . .
N12 C11 C10 122.9(2) . .
C7 N12 C11 118.4(2) . .
C7 N12 Mn1 116.70(13) . .
C11 N12 Mn1 124.45(13) . .
C14 C13 C18 119.4(2) . .
C14 C13 C19 121.94(15) . .
C18 C13 C19 118.69(14) . .
C13 C14 C15 120.0(2) . .
C14 C15 C16 119.85(15) . .
C14 C15 C20 121.9(2) . .
C16 C15 C20 118.3(2) . .
C17 C16 C15 120.2(2) . .
C16 C17 C18 119.1(2) . .
C16 C17 C21 121.3(2) . .
C18 C17 C21 119.37(15) . .
C17 C18 C13 121.3(2) . .
O2 C19 O1 123.9(2) . .
O2 C19 C13 118.8(2) . .
O1 C19 C13 117.24(14) . .
C19 O1 Mn1 130.83(11) . 3_765
C19 O1 Mn1 123.97(11) . .
Mn1 O1 Mn1 105.11(5) 3_765 .
O4 C20 O3 122.9(2) . .
O4 C20 C15 122.6(2) . .
O3 C20 C15 114.6(2) . .
O6 C21 O5 125.3(2) . .
O6 C21 C17 117.5(2) . .
O5 C21 C17 117.15(15) . .
C21 O5 Mn1 127.23(11) . 1_565

loop_
_geom_bond_atom_site_label_1
_geom_bond_atom_site_label_2
_geom_bond_distance
_geom_bond_site_symmetry_2
Mn1 O10 2.1328(15) .
Mn1 O5 2.1524(12) 1_545
Mn1 O1 2.2003(12) 3_765
Mn1 O1 2.2172(12) .
Mn1 N1 2.2292(15) .
Mn1 N12 2.302(2) .
N1 C2 1.328(2) .
N1 C6 1.352(2) .
C2 C3 1.384(3) .
C3 C4 1.366(3) .
C4 C5 1.374(3) .
C5 C6 1.391(3) .
C6 C7 1.484(3) .
C7 N12 1.340(2) .
C7 C8 1.393(3) .
C8 C9 1.370(3) .
C9 C10 1.375(3) .
C10 C11 1.377(3) .
C11 N12 1.343(2) .
C13 C14 1.387(2) .
C13 C18 1.391(2) .
C13 C19 1.502(2) .
C14 C15 1.395(2) .
C15 C16 1.398(2) .
C15 C20 1.487(2) .
C16 C17 1.389(2) .
C17 C18 1.386(2) .
C17 C21 1.510(2) .
C19 O2 1.232(2) .
C19 O1 1.295(2) .
O1 Mn1 2.2002(12) 3_765
C20 O4 1.208(2) .
C20 O3 1.313(2) .
C21 O6 1.243(2) .
C21 O5 1.272(2) .
O5 Mn1 2.1524(12) 1_565

loop_
_geom_torsion_atom_site_label_1
_geom_torsion_atom_site_label_2
_geom_torsion_atom_site_label_3
_geom_torsion_atom_site_label_4
_geom_torsion
_geom_torsion_site_symmetry_1
_geom_torsion_site_symmetry_4
O10 Mn1 N1 C2 -141.8(2) . .
O5 Mn1 N1 C2 -63.1(2) 1_545 .
O1 Mn1 N1 C2 24.6(2) 3_765 .
O1 Mn1 N1 C2 100.3(2) . .
N12 Mn1 N1 C2 -176.1(2) . .
O10 Mn1 N1 C6 33.9(3) . .
O5 Mn1 N1 C6 112.61(14) 1_545 .
O1 Mn1 N1 C6 -159.70(14) 3_765 .
O1 Mn1 N1 C6 -84.00(14) . .
N12 Mn1 N1 C6 -0.43(13) . .
C6 N1 C2 C3 -0.1(3) . .
Mn1 N1 C2 C3 175.6(2) . .
N1 C2 C3 C4 0.2(3) . .
C2 C3 C4 C5 -0.3(3) . .
C3 C4 C5 C6 0.3(3) . .
C2 N1 C6 C5 0.1(3) . .
Mn1 N1 C6 C5 -175.76(15) . .
C2 N1 C6 C7 179.8(2) . .
Mn1 N1 C6 C7 3.9(2) . .
C4 C5 C6 N1 -0.2(3) . .
C4 C5 C6 C7 -179.8(2) . .
N1 C6 C7 N12 -7.1(2) . .
C5 C6 C7 N12 172.6(2) . .
N1 C6 C7 C8 172.1(2) . .
C5 C6 C7 C8 -8.2(3) . .
N12 C7 C8 C9 0.3(3) . .
C6 C7 C8 C9 -178.8(2) . .
C7 C8 C9 C10 -1.3(4) . .
C8 C9 C10 C11 1.3(4) . .
C9 C10 C11 N12 -0.4(3) . .
C8 C7 N12 C11 0.6(3) . .
C6 C7 N12 C11 179.8(2) . .
C8 C7 N12 Mn1 -172.4(2) . .
C6 C7 N12 Mn1 6.7(2) . .
C10 C11 N12 C7 -0.6(3) . .
C10 C11 N12 Mn1 171.8(2) . .
O10 Mn1 N12 C7 -172.40(14) . .
O5 Mn1 N12 C7 -85.71(14) 1_545 .
O1 Mn1 N12 C7 60.3(2) 3_765 .
O1 Mn1 N12 C7 96.70(13) . .
N1 Mn1 N12 C7 -3.55(13) . .
O10 Mn1 N12 C11 15.0(2) . .
O5 Mn1 N12 C11 101.7(2) 1_545 .
O1 Mn1 N12 C11 -112.3(2) 3_765 .
O1 Mn1 N12 C11 -75.9(2) . .
N1 Mn1 N12 C11 -176.1(2) . .
C18 C13 C14 C15 -0.3(3) . .
C19 C13 C14 C15 180.0(2) . .
C13 C14 C15 C16 2.1(3) . .
C13 C14 C15 C20 -178.4(2) . .
C14 C15 C16 C17 -1.9(3) . .
C20 C15 C16 C17 178.5(2) . .
C15 C16 C17 C18 0.1(3) . .
C15 C16 C17 C21 175.1(2) . .
C16 C17 C18 C13 1.8(3) . .
C21 C17 C18 C13 -173.4(2) . .
C14 C13 C18 C17 -1.7(3) . .
C19 C13 C18 C17 178.1(2) . .
C14 C13 C19 O2 178.1(2) . .
C18 C13 C19 O2 -1.7(2) . .
C14 C13 C19 O1 -2.9(2) . .
C18 C13 C19 O1 177.3(2) . .
O2 C19 O1 Mn1 -88.8(2) . 3_765
C13 C19 O1 Mn1 92.3(2) . 3_765
O2 C19 O1 Mn1 87.2(2) . .
C13 C19 O1 Mn1 -91.7(2) . .
O10 Mn1 O1 C19 -74.20(13) . .
O5 Mn1 O1 C19 -155.89(14) 1_545 .
O1 Mn1 O1 C19 -176.9(2) 3_765 .
N1 Mn1 O1 C19 88.14(13) . .
N12 Mn1 O1 C19 17.04(13) . .
O10 Mn1 O1 Mn1 102.67(7) . 3_765
O5 Mn1 O1 Mn1 21.0(2) 1_545 3_765
O1 Mn1 O1 Mn1 -0.001(1) 3_765 3_765
N1 Mn1 O1 Mn1 -94.98(6) . 3_765
N12 Mn1 O1 Mn1 -166.09(6) . 3_765
C14 C15 C20 O4 171.9(2) . .
C16 C15 C20 O4 -8.5(3) . .
C14 C15 C20 O3 -7.0(3) . .
C16 C15 C20 O3 172.6(2) . .
C16 C17 C21 O6 175.8(2) . .
C18 C17 C21 O6 -9.2(3) . .
C16 C17 C21 O5 -6.7(3) . .
C18 C17 C21 O5 168.3(2) . .
O6 C21 O5 Mn1 39.2(3) . 1_565
C17 C21 O5 Mn1 -138.06(13) . 1_565
